data_2004556
loop_
_publ_author_name
'Yuge, H.'
'Nishikiori, S.-I.'
'Iwamoto, T.'

_publ_section_title
;
 Double and Triple Interpenetrations of the Three-Dimensional
 Frameworks [Cd(mea)(daptn){Ni(CN)~4~}] and
 [Cd(mea)(dahxn){Ni(CN)~4~}].H~2~O (mea = 2-Aminoethanol, daptn =
 1,5-Diaminopentane, dahxn = 1,6-Diaminohexane)
;
_journal_issue 3
_journal_name_full 'Acta Crystallographica Section C'
_journal_page_first 575
_journal_page_last 578
_journal_paper_doi 10.1107/S0108270195011899
_journal_volume 52
_journal_year 1996
_chemical_formula_moiety '[Cd {Ni (C N )4 }(C2 H7 N O )(C6 H16 N2 )], H2 O'
_chemical_formula_structural '(Cd (C2 H7 N O) (C6 H16 N2) (Ni (C N)4)) (H2 O)'
_chemical_formula_sum 'C12 H25 Cd N7 Ni O2'
_chemical_formula_weight 470.48
_space_group_IT_number 15
_symmetry_cell_setting monoclinic
_symmetry_space_group_name_Hall '-C 2yc'
_symmetry_space_group_name_H-M 'C 1 2/c 1'
_cell_angle_alpha 90.00
_cell_angle_beta 105.60(2)
_cell_angle_gamma 90.00
_cell_formula_units_Z 4
_cell_length_a 9.247(2)
_cell_length_b 13.434(6)
_cell_length_c 16.367(3)
_cell_measurement_reflns_used 25
_cell_measurement_temperature 293
_cell_measurement_theta_max 17.205
_cell_measurement_theta_min 16.035
_cell_volume 1958.3(11)
_computing_cell_refinement
;      MSC/AFC Diffractometer Control Software
       (Molecular Structure Corporation, 1987)
;
_computing_data_collection
;      MSC/AFC Diffractometer Control Software
       (Molecular Structure Corporation, 1987)
;
_computing_molecular_graphics 'ORTEP-II (Johnson, 1976)'
_computing_structure_refinement 'SHELX-76 (Sheldrick, 1976)'
_computing_structure_solution 'SHELX-76 (Sheldrick, 1976)'
_diffrn_measurement_device 'RIGAKU AFC5S diffractometer'
_diffrn_measurement_method \w/2\q
_diffrn_radiation_type 'Mo K\a'
_diffrn_radiation_wavelength 0.71069
_diffrn_reflns_av_R_equivalents 0.018
_diffrn_reflns_limit_h_max 12
_diffrn_reflns_limit_h_min 0
_diffrn_reflns_limit_k_max 18
_diffrn_reflns_limit_k_min 0
_diffrn_reflns_limit_l_max 22
_diffrn_reflns_limit_l_min -23
_diffrn_reflns_number 3217
_diffrn_reflns_theta_max 30.00
_diffrn_standards_decay_% 1.3
_diffrn_standards_interval_count 150
_diffrn_standards_number 3
_exptl_absorpt_coefficient_mu 2.066
_exptl_absorpt_correction_T_max 1.00
_exptl_absorpt_correction_T_min 0.87
_exptl_absorpt_correction_type '\y scan (North, Phillips & Mathews, 1968)'
_exptl_crystal_colour yellow
_exptl_crystal_density_diffrn 1.60
_exptl_crystal_density_meas 1.590(10)
_exptl_crystal_density_method 'flotation in mesitylene-bromoform'
_exptl_crystal_description plate
_exptl_crystal_size_max 0.20
_exptl_crystal_size_mid 0.20
_exptl_crystal_size_min 0.15
_refine_diff_density_max 0.81
_refine_diff_density_min -0.79
_refine_ls_extinction_method none
_refine_ls_goodness_of_fit_obs 1.172
_refine_ls_hydrogen_treatment 'refall except H9 and H10 refxyz'
_refine_ls_number_parameters 157
_refine_ls_number_reflns 1997
_refine_ls_R_factor_obs 0.0431
_refine_ls_shift/esd_max 0.001
_refine_ls_structure_factor_coef F
_refine_ls_weighting_details 'w = 1/[\s^2^(Fo)+0.0003Fo^2^]'
_refine_ls_weighting_scheme calc
_refine_ls_wR_factor_obs 0.0443
_reflns_number_observed 1997
_reflns_number_total 2565
_reflns_observed_criterion >4sigma(F)
_cod_data_source_file ab1281.cif
_cod_data_source_block 2
_cod_depositor_comments
;
The following automatic conversions were performed:

'_refine_ls_weighting_scheme' value 'w = 1/[\s^2^(Fo)+0.0003Fo^2^]'
was changed to 'calc'. New tag '_refine_ls_weighting_details' was
created. The value of the new tag was set to 'w =
1/[\s^2^(Fo)+0.0003Fo^2^]'.

Automatic conversion script
Id: cif_fix_values 3143 2015-03-26 13:38:13Z robertas 
;
_cod_original_cell_volume 1958.0(10)
_cod_original_sg_symbol_H-M 'C 2/c'
_cod_database_code 2004556

loop_
_symmetry_equiv_pos_as_xyz
+x,+y,+z
-x,+y,1/2-z
-x,-y,-z
+x,-y,1/2+z
1/2+x,1/2+y,+z
1/2-x,1/2+y,1/2-z
1/2-x,1/2-y,-z
1/2+x,1/2-y,1/2+z

loop_
_atom_site_aniso_label
_atom_site_aniso_U_11
_atom_site_aniso_U_22
_atom_site_aniso_U_33
_atom_site_aniso_U_12
_atom_site_aniso_U_13
_atom_site_aniso_U_23
Cd .0270(3) .0418(3) .0242(2) .0 .0073(2) .0
Ni .0207(4) .0375(5) .0276(4) -.0018(3) .0060(3) -.0033(3)
O .114(7) .061(4) .042(4) .0 .001(5) .0
ON .043(3) .059(3) .072(3) .005(2) .016(3) -.014(2)
N1 .037(2) .073(3) .039(2) .005(2) .004(2) -.001(2)
N2 .038(3) .085(4) .054(3) .002(2) .020(2) -.014(2)
N3 .037(3) .052(3) .039(3) -.006(2) .011(2) .003(2)
C1 .028(2) .044(2) .035(2) .000(2) .011(2) -.006(2)
C2 .027(2) .045(3) .041(3) .000(2) .005(2) -.003(2)
C3 .043(3) .052(3) .042(3) -.007(2) .009(3) .008(2)
C4 .050(3) .051(3) .045(3) .008(3) .018(3) .013(3)
C5 .062(4) .041(3) .046(3) .006(3) .026(3) .008(2)
C6 .067(6) .053(4) .126(8) .014(3) .002(5) -.016(4)

loop_
_atom_site_label
_atom_site_occupancy
_atom_site_fract_x
_atom_site_fract_y
_atom_site_fract_z
_atom_site_U_iso_or_equiv
_atom_site_thermal_displace_type
Cd 1.0 .0 .51843(4) .25 .0310(2) Uani
Ni 1.0 .5 .5 .5 .0287(3) Uani
O 1.0 .5 .3133(6) .25 .076(4) Uani
ON 1.0 .0521(5) .3778(4) .1765(4) .058(2) Uani
N1 1.0 .2439(5) .5193(4) .3420(3) .051(2) Uani
N2 1.0 .7006(5) .4357(4) .3921(3) .058(2) Uani
N3 1.0 .0895(6) .6249(4) .1669(3) .043(2) Uani
C1 1.0 .3423(5) .5130(3) .4019(3) .0350(10) Uani
C2 1.0 .6271(5) .4615(3) .4340(3) .038(2) Uani
C3 1.0 .0011(7) .6501(4) .0802(4) .046(2) Uani
C4 1.0 .0685(7) .7324(4) .0387(4) .048(2) Uani
C5 1.0 .2166(8) .7077(4) .0202(4) .047(2) Uani
C6 1.0 .0635(9) .2905(5) .2302(7) .087(4) Uani
H1 1.0 .154(6) .611(4) .166(4) .04(2) Uiso
H2 1.0 .104(6) .682(4) .198(3) .040(10) Uiso
H3 1.0 -.005(5) .581(4) .052(3) .050(10) Uiso
H4 1.0 -.083(6) .665(4) .078(3) .05(2) Uiso
H5 1.0 .077(6) .786(3) .072(3) .040(10) Uiso
H6 1.0 .000(6) .750(4) -.011(3) .040(10) Uiso
H7 1.0 .282(6) .688(4) .066(3) .05(2) Uiso
H8 1.0 .188(7) .657(4) -.014(4) .07(2) Uiso
H9 1.0 .109(7) .381(5) .167(4) .04 Uiso
H10 .5 -.055(12) .375(7) .135(6) .04 Uiso
H11 1.0 .150(7) .301(4) .268(4) .07(2) Uiso
H12 1.0 .057(9) .230(6) .194(5) .12(3) Uiso
H13 1.0 .458(8) .337(4) .217(4) .06(2) Uiso

loop_
_atom_type_symbol
_atom_type_description
_atom_type_scat_dispersion_real
_atom_type_scat_dispersion_imag
_atom_type_scat_source
C C 0.002 0.002 'SHELX-76 (Sheldrick, 1976)'
H H 0.000 0.000 'SHELX-76 (Sheldrick, 1976)'
Cd Cd -1.005 1.202 'International Tables Vol. IV Table 2.2B'
N N 0.004 0.003 'SHELX-76 (Sheldrick, 1976)'
Ni Ni 0.285 1.113 'International Tables Vol. IV Table 2.2B'
O O 0.008 0.006 'SHELX-76 (Sheldrick, 1976)'
ON 0.5O+0.5N 0.006 0.0045 'SHELX-76 (Sheldrick, 1976)'

loop_
_geom_angle_atom_site_label_1
_geom_angle_atom_site_label_2
_geom_angle_atom_site_label_3
_geom_angle_site_symmetry_1
_geom_angle_site_symmetry_3
_geom_angle
_geom_angle_publ_flag
N1 Cd N3 . . 86.5(2) yes
N1 Cd ON . . 92.2(2) yes
N3 Cd ON . . 92.4(2) yes
C1 Ni C2 . . 89.8(2) yes
Cd N1 C1 . . 161.9(4) yes
Cd N3 C3 . . 121.5(4) yes
Cd ON C6 . . 109.3(5) yes
Ni C1 N1 . . 178.6(4) yes
Ni C2 N2 . . 177.5(4) yes
N3 C3 C4 . . 114.3(5) yes
C3 C4 C5 . . 115.6(5) yes
C4 C5 C5 . 7_565 114.6(5) yes
ON C6 C6 . 2 109.1(6) yes
Cd N3 H1 . . 110(5) no
Cd N3 H2 . . 103(3) no
C3 N3 H1 . . 109(6) no
C3 N3 H2 . . 108(3) no
H1 N3 H2 . . 106(6) no
N3 C3 H3 . . 100(3) no
C4 C3 H3 . . 116(3) no
N3 C3 H4 . . 112(4) no
C4 C3 H4 . . 108(4) no
H3 C3 H4 . . 106(5) no
C3 C4 H5 . . 107(3) no
C5 C4 H5 . . 111(3) no
C3 C4 H6 . . 108(3) no
C5 C4 H6 . . 109(3) no
H5 C4 H6 . . 105(4) no
C4 C5 H7 . . 110(4) no
C5 C5 H7 7_565 . 109(4) no
C4 C5 H8 . . 100(4) no
C5 C5 H8 7_565 . 112(4) no
H7 C5 H8 . . 110(5) no
Cd ON H9 . . 113(7) no
C6 ON H9 . . 107(7) no
Cd ON H10 . . 94(5) no
C6 ON H10 . . 105(5) no
H9 ON H10 . . 127(9) no
ON C6 H11 . . 101(4) no
C6 C6 H11 2 . 112(5) no
ON C6 H12 . . 109(5) no
C6 C6 H12 2 . 109(5) no
H11 C6 H12 . . 117(6) no
H13 O H13 . 2_655 123(7) no

loop_
_geom_bond_atom_site_label_1
_geom_bond_atom_site_label_2
_geom_bond_site_symmetry_2
_geom_bond_distance
_geom_bond_publ_flag
Cd N1 . 2.352(4) yes
Cd N3 . 2.277(5) yes
Cd ON . 2.359(5) yes
Ni C1 . 1.865(5) yes
Ni C2 . 1.870(5) yes
C1 N1 . 1.146(6) yes
C2 N2 . 1.142(6) yes
N3 C3 . 1.474(7) yes
C3 C4 . 1.517(7) yes
C4 C5 . 1.516(8) yes
C5 C5 7_565 1.526(9) yes
ON C6 . 1.452(10) yes
C6 C6 2 1.486(15) yes
N3 H1 . .63(5) no
N3 H2 . .92(5) no
C3 H3 . 1.03(5) no
C3 H4 . .80(5) no
C4 H5 . .90(5) no
C4 H6 . .91(5) no
C5 H7 . .87(5) no
C5 H8 . .88(6) no
ON H9 . .59(6) no
ON H10 . 1.04(10) no
C6 H11 . .89(6) no
C6 H12 . 1.00(8) no
O H13 . .66(5) no

loop_
_geom_contact_atom_site_label_1
_geom_contact_atom_site_label_2
_geom_contact_distance
_geom_contact_site_symmetry_2
_geom_contact_publ_flag
O N2 3.038(6) 2_655 yes
O N3 3.090(8) 6_545 yes
N2 ON 2.911(8) 2_655 yes
